data_7215479
loop_
_publ_author_name
'Adalder, Tapas Kumar'
'Dastidar, Parthasarathi'

_publ_section_title
;
 The role of secondary ammonium cations in controlling the conformation of
 C3-symmetric acid moieties and its implication for the design of
 supramolecular capsules
;
_journal_issue 22
_journal_name_full CrystEngComm
_journal_page_first 4867
_journal_paper_doi 10.1039/c3ce42655f
_journal_volume 16
_journal_year 2014
_chemical_formula_moiety 'C18 H23 O6, C6 H12 N'
_chemical_formula_sum 'C24 H32 N O6'
_chemical_formula_weight 433.54
_chemical_name_systematic
; 
 ? 
;
_space_group_IT_number 29
_symmetry_cell_setting orthorhombic
_symmetry_space_group_name_Hall 'P 2c -2ac'
_symmetry_space_group_name_H-M 'P c a 21'
_atom_sites_solution_hydrogens geom
_atom_sites_solution_primary direct
_atom_sites_solution_secondary difmap
_audit_creation_method SHELXL-97
_cell_angle_alpha 90.00
_cell_angle_beta 90.00
_cell_angle_gamma 90.00
_cell_formula_units_Z 8
_cell_length_a 16.681(2)
_cell_length_b 10.1817(14)
_cell_length_c 28.164(4)
_cell_measurement_temperature 296(2)
_cell_volume 4783.4(11)
_computing_cell_refinement 'BRUKER APEX II'
_computing_data_collection 'BRUKER APEX II'
_computing_data_reduction 'BRUKER APEX II'
_computing_molecular_graphics 'MERCURY 2.3, PLATON'
_computing_publication_material 'MERCURY 2.3, PLATON'
_computing_structure_refinement 'SHELXL-97 (Sheldrick, 1997)'
_computing_structure_solution 'SHELXS-97 (Sheldrick, 1990)'
_diffrn_ambient_temperature 296(2)
_diffrn_measured_fraction_theta_full 1.000
_diffrn_measured_fraction_theta_max 1.000
_diffrn_measurement_device_type 'BRUKER CCD AREA DETECTOR'
_diffrn_measurement_method 'PHI-OMEGA SCAN'
_diffrn_radiation_monochromator graphite
_diffrn_radiation_source 'fine-focus sealed tube'
_diffrn_radiation_type MoK\a
_diffrn_radiation_wavelength 0.71073
_diffrn_reflns_av_R_equivalents 0.0504
_diffrn_reflns_av_sigmaI/netI 0.0279
_diffrn_reflns_limit_h_max 15
_diffrn_reflns_limit_h_min -15
_diffrn_reflns_limit_k_max 9
_diffrn_reflns_limit_k_min -9
_diffrn_reflns_limit_l_max 26
_diffrn_reflns_limit_l_min -26
_diffrn_reflns_number 29880
_diffrn_reflns_theta_full 19.47
_diffrn_reflns_theta_max 19.47
_diffrn_reflns_theta_min 1.45
_exptl_absorpt_coefficient_mu 0.085
_exptl_absorpt_correction_T_max 0.9715
_exptl_absorpt_correction_T_min 0.9658
_exptl_absorpt_correction_type multi-scan
_exptl_absorpt_process_details SADABS
_exptl_crystal_colour COLOURLESS
_exptl_crystal_density_diffrn 1.196
_exptl_crystal_density_method 'not measured'
_exptl_crystal_description BLOCK
_exptl_crystal_F_000 1848
_exptl_crystal_size_max 0.41
_exptl_crystal_size_mid 0.38
_exptl_crystal_size_min 0.34
_refine_diff_density_max 0.237
_refine_diff_density_min -0.182
_refine_diff_density_rms 0.035
_refine_ls_abs_structure_details 'Flack H D (1983), Acta Cryst. A39, 876-881'
_refine_ls_extinction_method none
_refine_ls_goodness_of_fit_ref 0.993
_refine_ls_hydrogen_treatment constr
_refine_ls_matrix_type full
_refine_ls_number_parameters 567
_refine_ls_number_reflns 4133
_refine_ls_number_restraints 4
_refine_ls_restrained_S_all 1.017
_refine_ls_R_factor_all 0.0405
_refine_ls_R_factor_gt 0.0368
_refine_ls_shift/su_max 0.000
_refine_ls_shift/su_mean 0.000
_refine_ls_structure_factor_coef Fsqd
_refine_ls_weighting_details 'calc w=1/[\s^2^(Fo^2^)+(0.0720P)^2^+1.7435P] where P=(Fo^2^+2Fc^2^)/3'
_refine_ls_weighting_scheme calc
_refine_ls_wR_factor_gt 0.0998
_refine_ls_wR_factor_ref 0.1031
_reflns_number_gt 3822
_reflns_number_total 4133
_reflns_threshold_expression >2sigma(I)
_cod_data_source_file c3ce42655f2.cif
_cod_data_source_block tapas
_cod_depositor_comments
;
The following automatic conversions were performed:

'_symmetry_cell_setting' value 'Orthorhombic' changed to
'orthorhombic' according to
/usr/data/users/saulius/crontab/automatic-downloads/rss-feeds/RSC/lib/dictionaries/cif_core.dic
dictionary named 'cif_core.dic' version 2.4.2 from
2011-04-26.

'_exptl_absorpt_correction_type' value 'MULTI-SCAN'
changed to 'multi-scan' according to
/usr/data/users/saulius/crontab/automatic-downloads/rss-feeds/RSC/lib/dictionaries/cif_core.dic
dictionary named 'cif_core.dic' version 2.4.2 from
2011-04-26.

'_refine_ls_hydrogen_treatment' value 'CONSTR' changed
to 'constr' according to
/usr/data/users/saulius/crontab/automatic-downloads/rss-feeds/RSC/lib/dictionaries/cif_core.dic
dictionary named 'cif_core.dic' version 2.4.2 from 2011-04-26.

Automatic conversion script
Id: cif_fix_values 2281 2013-09-26 08:29:07Z andrius 

 Adding full bibliography for 7215472--7215483.cif.
;
_cod_original_cell_volume 4783.5(11)
_cod_database_code 7215479

loop_
_symmetry_equiv_pos_as_xyz
'x, y, z'
'-x, -y, z+1/2'
'x+1/2, -y, z'
'-x+1/2, y, z+1/2'

loop_
_atom_site_label
_atom_site_type_symbol
_atom_site_fract_x
_atom_site_fract_y
_atom_site_fract_z
_atom_site_U_iso_or_equiv
_atom_site_adp_type
_atom_site_occupancy
_atom_site_symmetry_multiplicity
_atom_site_calc_flag
_atom_site_refinement_flags
_atom_site_disorder_assembly
_atom_site_disorder_group
C24' C 0.6821(5) 0.3669(8) 0.2037(3) 0.062(2) Uiso 0.64 1 d PD A 1
C21A C 0.5789(7) 0.1055(11) 0.3212(4) 0.064(3) Uiso 0.49 1 d PD B 1
C21B C 0.5211(9) 0.0262(15) 0.3365(6) 0.081(5) Uiso 0.51 1 d P B 2
C24" C 0.7380(12) 0.471(2) 0.1884(8) 0.075(6) Uiso 0.36 1 d P A 2
O1 O 0.61297(17) 0.2046(3) 0.44432(12) 0.0413(8) Uani 1 1 d . . .
H1 H 0.6495 0.2023 0.4249 0.062 Uiso 1 1 calc R . .
O2 O 0.56983(16) 0.3676(3) 0.39844(13) 0.0377(8) Uani 1 1 d . . .
O3 O 0.23395(18) -0.1867(3) 0.38527(11) 0.0399(9) Uani 1 1 d . . .
O4 O 0.3212(2) -0.0546(3) 0.35111(13) 0.0467(9) Uani 1 1 d . . .
O5 O 0.29988(18) 0.4522(3) 0.30638(11) 0.0360(8) Uani 1 1 d . . .
O6 O 0.26483(19) 0.6549(3) 0.31999(11) 0.0384(8) Uani 1 1 d . . .
H6 H 0.2544 0.7017 0.3429 0.058 Uiso 1 1 calc R . .
N1 N 0.3814(2) 0.1039(3) 0.28250(14) 0.0376(10) Uani 1 1 d . . .
H1A H 0.3581 0.0533 0.3048 0.045 Uiso 1 1 calc R . .
H1B H 0.4094 0.0508 0.2631 0.045 Uiso 1 1 calc R . .
C1 C 0.5617(2) 0.2974(5) 0.43238(18) 0.0260(11) Uani 1 1 d . . .
C2 C 0.4917(2) 0.3067(4) 0.46626(16) 0.0279(11) Uani 1 1 d . . .
H2A H 0.4932 0.3918 0.4817 0.033 Uiso 1 1 calc R . .
H2B H 0.4980 0.2403 0.4906 0.033 Uiso 1 1 calc R . .
C3 C 0.4100(2) 0.2894(4) 0.44301(15) 0.0233(11) Uani 1 1 d . . .
C4 C 0.3759(2) 0.1635(4) 0.44110(15) 0.0239(11) Uani 1 1 d . . .
C5 C 0.4201(2) 0.0446(4) 0.46013(17) 0.0316(12) Uani 1 1 d . . .
H5A H 0.4773 0.0574 0.4559 0.038 Uiso 1 1 calc R . .
H5B H 0.4045 -0.0322 0.4420 0.038 Uiso 1 1 calc R . .
C6 C 0.4027(3) 0.0201(5) 0.5129(2) 0.0429(15) Uani 1 1 d . . .
H6A H 0.4276 0.0875 0.5316 0.064 Uiso 1 1 calc R . .
H6B H 0.4238 -0.0640 0.5219 0.064 Uiso 1 1 calc R . .
H6C H 0.3459 0.0213 0.5181 0.064 Uiso 1 1 calc R . .
C7 C 0.2988(2) 0.1488(4) 0.42151(15) 0.0251(11) Uani 1 1 d . . .
C8 C 0.2582(3) 0.0145(4) 0.42335(19) 0.0276(13) Uani 1 1 d . . .
H8A H 0.2748 -0.0288 0.4524 0.033 Uiso 1 1 calc R . .
H8B H 0.2008 0.0286 0.4256 0.033 Uiso 1 1 calc R . .
C9 C 0.2733(3) -0.0781(4) 0.38284(18) 0.0296(12) Uani 1 1 d . . .
C10 C 0.2583(2) 0.2553(4) 0.40156(15) 0.0236(11) Uani 1 1 d . . .
C11 C 0.1776(2) 0.2363(4) 0.37736(16) 0.0316(12) Uani 1 1 d . . .
H11A H 0.1732 0.2987 0.3515 0.038 Uiso 1 1 calc R . .
H11B H 0.1758 0.1488 0.3638 0.038 Uiso 1 1 calc R . .
C12 C 0.1057(2) 0.2534(5) 0.40988(18) 0.0423(13) Uani 1 1 d . . .
H12A H 0.1085 0.1906 0.4352 0.063 Uiso 1 1 calc R . .
H12B H 0.0573 0.2399 0.3921 0.063 Uiso 1 1 calc R . .
H12C H 0.1059 0.3406 0.4228 0.063 Uiso 1 1 calc R . .
C13 C 0.2936(2) 0.3808(4) 0.40414(15) 0.0243(11) Uani 1 1 d . . .
C14 C 0.2507(3) 0.4991(4) 0.3841(2) 0.0287(13) Uani 1 1 d . . .
H14A H 0.1934 0.4831 0.3853 0.034 Uiso 1 1 calc R . .
H14B H 0.2619 0.5743 0.4042 0.034 Uiso 1 1 calc R . .
C15 C 0.2734(3) 0.5323(5) 0.33427(19) 0.0263(12) Uani 1 1 d . . .
C16 C 0.3697(2) 0.3985(4) 0.42396(14) 0.0215(11) Uani 1 1 d . . .
C17 C 0.4072(3) 0.5343(4) 0.42509(18) 0.0306(12) Uani 1 1 d . . .
H17A H 0.3892 0.5834 0.3976 0.037 Uiso 1 1 calc R . .
H17B H 0.4650 0.5256 0.4230 0.037 Uiso 1 1 calc R . .
C18 C 0.3862(3) 0.6115(4) 0.46993(19) 0.0439(13) Uani 1 1 d . . .
H18A H 0.3296 0.6289 0.4705 0.066 Uiso 1 1 calc R . .
H18B H 0.4151 0.6930 0.4701 0.066 Uiso 1 1 calc R . .
H18C H 0.4006 0.5610 0.4974 0.066 Uiso 1 1 calc R . .
C19 C 0.4378(3) 0.1959(5) 0.30617(18) 0.0489(14) Uani 1 1 d D B .
H19A H 0.4590 0.2570 0.2829 0.059 Uiso 1 1 calc R . .
H19B H 0.4092 0.2461 0.3300 0.059 Uiso 1 1 calc R . .
C20 C 0.5049(4) 0.1246(8) 0.3288(2) 0.084(2) Uani 1 1 d D . .
C22 C 0.3172(3) 0.1709(5) 0.25422(19) 0.0487(15) Uani 1 1 d . . .
H22A H 0.2834 0.2219 0.2754 0.058 Uiso 1 1 calc R . .
H22B H 0.3417 0.2309 0.2317 0.058 Uiso 1 1 calc R . .
C23 C 0.2671(4) 0.0738(5) 0.2281(2) 0.0619(17) Uani 1 1 d . . .
H23A H 0.2922 0.0243 0.2047 0.074 Uiso 1 1 calc R . .
C24 C 0.1929(5) 0.0526(7) 0.2351(3) 0.101(3) Uani 1 1 d . . .
H24A H 0.1654 0.1000 0.2582 0.122 Uiso 1 1 calc R . .
H24B H 0.1660 -0.0101 0.2172 0.122 Uiso 1 1 calc R . .
O1' O 1.02334(19) 0.7003(3) 0.13587(12) 0.0386(8) Uani 1 1 d . . .
H1' H 1.0100 0.7506 0.1572 0.058 Uiso 1 1 calc R . .
O2' O 0.9334(2) 0.5714(3) 0.17032(12) 0.0466(9) Uani 1 1 d . . .
O3' O 0.69138(17) 0.1186(3) 0.12148(12) 0.0404(9) Uani 1 1 d . . .
O4' O 0.64569(19) 0.2873(3) 0.07919(11) 0.0406(8) Uani 1 1 d . . .
H4' H 0.6068 0.2791 0.0968 0.061 Uiso 1 1 calc R . .
O5' O 0.99695(19) -0.1395(3) 0.20035(11) 0.0422(9) Uani 1 1 d . . .
O6' O 0.95954(18) 0.0622(3) 0.21435(12) 0.0374(8) Uani 1 1 d . . .
N1' N 0.8804(2) 0.3993(3) 0.23738(13) 0.0358(10) Uani 1 1 d . . .
H1'1 H 0.9013 0.4518 0.2149 0.043 Uiso 1 1 calc R . .
H1'2 H 0.8511 0.4498 0.2570 0.043 Uiso 1 1 calc R . .
C1' C 0.9808(3) 0.5943(4) 0.13830(18) 0.0276(11) Uani 1 1 d . . .
C2' C 0.9940(3) 0.5024(4) 0.0963(2) 0.0307(14) Uani 1 1 d . . .
H2'1 H 0.9735 0.5452 0.0681 0.037 Uiso 1 1 calc R . .
H2'2 H 1.0513 0.4913 0.0920 0.037 Uiso 1 1 calc R . .
C3' C 0.9563(2) 0.3672(4) 0.09948(16) 0.0269(12) Uani 1 1 d . . .
C4' C 0.8793(2) 0.3461(4) 0.08095(15) 0.0242(11) Uani 1 1 d . . .
C5' C 0.8282(3) 0.4623(4) 0.06533(17) 0.0333(12) Uani 1 1 d . . .
H5'1 H 0.8421 0.5373 0.0849 0.040 Uiso 1 1 calc R . .
H5'2 H 0.7725 0.4415 0.0715 0.040 Uiso 1 1 calc R . .
C6' C 0.8363(3) 0.5026(4) 0.01294(19) 0.0372(14) Uani 1 1 d . . .
H6'1 H 0.8903 0.5304 0.0068 0.056 Uiso 1 1 calc R . .
H6'2 H 0.8001 0.5736 0.0063 0.056 Uiso 1 1 calc R . .
H6'3 H 0.8235 0.4291 -0.0070 0.056 Uiso 1 1 calc R . .
C7' C 0.8491(2) 0.2183(4) 0.07817(14) 0.0226(11) Uani 1 1 d . . .
C8' C 0.7682(2) 0.1942(4) 0.05468(16) 0.0269(11) Uani 1 1 d . . .
H8'1 H 0.7591 0.2616 0.0310 0.032 Uiso 1 1 calc R . .
H8'2 H 0.7698 0.1102 0.0385 0.032 Uiso 1 1 calc R . .
C9' C 0.6992(2) 0.1942(5) 0.08895(18) 0.0279(12) Uani 1 1 d . . .
C10' C 0.8934(2) 0.1117(4) 0.09648(15) 0.0219(11) Uani 1 1 d . . .
C11' C 0.8597(3) -0.0254(4) 0.09280(19) 0.0315(13) Uani 1 1 d . . .
H11C H 0.8017 -0.0207 0.0949 0.038 Uiso 1 1 calc R . .
H11D H 0.8786 -0.0764 0.1197 0.038 Uiso 1 1 calc R . .
C12' C 0.8823(3) -0.0972(4) 0.04719(18) 0.0436(13) Uani 1 1 d . . .
H12D H 0.8672 -0.0448 0.0203 0.065 Uiso 1 1 calc R . .
H12E H 0.8548 -0.1800 0.0460 0.065 Uiso 1 1 calc R . .
H12F H 0.9391 -0.1120 0.0466 0.065 Uiso 1 1 calc R . .
C13' C 0.9685(2) 0.1346(4) 0.11707(14) 0.0217(11) Uani 1 1 d . . .
C14' C 1.0146(3) 0.0194(4) 0.13715(19) 0.0246(12) Uani 1 1 d . . .
H14C H 1.0076 -0.0557 0.1164 0.029 Uiso 1 1 calc R . .
H14D H 1.0712 0.0411 0.1377 0.029 Uiso 1 1 calc R . .
C15' C 0.9883(3) -0.0176(5) 0.1864(2) 0.0313(13) Uani 1 1 d . . .
C16' C 0.9998(2) 0.2626(4) 0.11890(15) 0.0263(12) Uani 1 1 d . . .
C17' C 1.0799(2) 0.2886(4) 0.14272(17) 0.0365(13) Uani 1 1 d . . .
H17C H 1.0856 0.2290 0.1694 0.044 Uiso 1 1 calc R . .
H17D H 1.0797 0.3773 0.1552 0.044 Uiso 1 1 calc R . .
C18' C 1.1536(3) 0.2723(5) 0.1098(2) 0.0541(16) Uani 1 1 d . . .
H18D H 1.1582 0.1821 0.1003 0.081 Uiso 1 1 calc R . .
H18E H 1.2012 0.2980 0.1266 0.081 Uiso 1 1 calc R . .
H18F H 1.1472 0.3266 0.0823 0.081 Uiso 1 1 calc R . .
C19' C 0.9469(3) 0.3390(5) 0.26477(18) 0.0445(14) Uani 1 1 d . . .
H19C H 0.9817 0.2915 0.2432 0.053 Uiso 1 1 calc R . .
H19D H 0.9249 0.2763 0.2872 0.053 Uiso 1 1 calc R . .
C20' C 0.9952(4) 0.4380(5) 0.2911(2) 0.0601(16) Uani 1 1 d . . .
H20' H 0.9687 0.4868 0.3142 0.072 Uiso 1 1 calc R . .
C21' C 1.0693(4) 0.4619(7) 0.2852(3) 0.0742(18) Uani 1 1 d . . .
H21A H 1.0983 0.4156 0.2625 0.089 Uiso 1 1 calc R . .
H21B H 1.0944 0.5259 0.3034 0.089 Uiso 1 1 calc R . .
C22' C 0.8266(3) 0.3010(5) 0.21425(18) 0.0464(14) Uani 1 1 d . A .
H22C H 0.8077 0.2383 0.2376 0.056 Uiso 1 1 calc R . .
H22D H 0.8558 0.2534 0.1900 0.056 Uiso 1 1 calc R . .
C23' C 0.7556(4) 0.3723(7) 0.1920(2) 0.0748(19) Uani 1 1 d D . .

loop_
_atom_site_aniso_label
_atom_site_aniso_U_11
_atom_site_aniso_U_22
_atom_site_aniso_U_33
_atom_site_aniso_U_23
_atom_site_aniso_U_13
_atom_site_aniso_U_12
O1 0.0331(19) 0.0396(19) 0.051(2) 0.0107(18) 0.0078(16) 0.0102(17)
O2 0.0296(19) 0.037(2) 0.046(2) 0.0095(19) 0.0073(17) 0.0033(15)
O3 0.047(2) 0.0238(19) 0.049(2) -0.0101(16) 0.0135(17) -0.0129(17)
O4 0.059(2) 0.039(2) 0.042(2) -0.0071(18) 0.024(2) -0.0181(17)
O5 0.046(2) 0.0291(19) 0.033(2) -0.0014(18) 0.0096(17) 0.0034(16)
O6 0.056(2) 0.0250(19) 0.034(2) -0.0031(16) 0.0085(17) 0.0030(16)
N1 0.043(2) 0.032(2) 0.038(2) 0.003(2) 0.012(2) -0.002(2)
C1 0.025(3) 0.019(3) 0.034(3) -0.002(3) -0.007(2) -0.001(2)
C2 0.028(3) 0.023(3) 0.033(3) -0.001(2) 0.001(2) -0.001(2)
C3 0.020(3) 0.029(3) 0.021(2) -0.006(2) 0.003(2) -0.004(2)
C4 0.021(3) 0.024(3) 0.027(3) 0.003(2) 0.004(2) -0.003(2)
C5 0.025(3) 0.028(3) 0.042(3) 0.002(3) 0.001(2) -0.004(2)
C6 0.042(3) 0.044(3) 0.043(4) 0.014(2) -0.010(3) -0.008(2)
C7 0.032(3) 0.021(3) 0.022(3) -0.001(2) 0.008(2) -0.008(2)
C8 0.028(3) 0.030(3) 0.024(4) 0.002(2) -0.001(2) -0.002(2)
C9 0.026(3) 0.026(3) 0.037(3) -0.001(3) -0.003(3) 0.003(2)
C10 0.019(3) 0.026(3) 0.026(3) -0.001(2) 0.002(2) 0.003(2)
C11 0.025(3) 0.027(3) 0.043(3) -0.004(2) -0.001(2) 0.000(2)
C12 0.024(3) 0.048(3) 0.055(4) -0.002(3) -0.003(3) -0.002(2)
C13 0.024(3) 0.024(3) 0.025(3) 0.000(2) 0.009(2) 0.001(2)
C14 0.026(3) 0.025(3) 0.035(4) -0.005(2) -0.001(2) 0.004(2)
C15 0.030(3) 0.020(3) 0.029(4) 0.001(3) 0.002(2) 0.002(2)
C16 0.017(3) 0.020(3) 0.027(3) -0.008(2) 0.004(2) 0.001(2)
C17 0.027(3) 0.029(3) 0.036(3) -0.006(3) 0.006(2) -0.006(2)
C18 0.043(3) 0.031(3) 0.057(4) -0.015(3) 0.002(3) -0.005(2)
C19 0.060(4) 0.049(3) 0.038(3) -0.019(3) 0.004(3) -0.006(3)
C20 0.078(5) 0.129(7) 0.044(4) -0.048(4) -0.023(4) 0.030(5)
C22 0.044(3) 0.033(3) 0.069(4) 0.005(3) 0.000(3) 0.014(3)
C23 0.040(4) 0.053(4) 0.092(5) -0.012(4) -0.005(3) 0.005(3)
C24 0.091(7) 0.093(5) 0.119(7) -0.014(5) -0.043(5) 0.009(5)
O1' 0.048(2) 0.0269(19) 0.041(2) -0.0124(16) 0.0179(17) -0.0115(18)
O2' 0.058(2) 0.038(2) 0.044(2) -0.0076(18) 0.024(2) -0.0159(18)
O3' 0.0328(18) 0.035(2) 0.053(2) 0.0144(19) 0.0074(17) 0.0028(15)
O4' 0.038(2) 0.042(2) 0.042(2) 0.0097(16) 0.0083(16) 0.0086(18)
O5' 0.057(2) 0.030(2) 0.040(2) 0.0044(16) 0.0049(16) 0.0004(15)
O6' 0.045(2) 0.0283(19) 0.039(2) -0.0023(19) 0.0059(17) 0.0055(16)
N1' 0.037(3) 0.033(2) 0.037(2) 0.000(2) 0.010(2) 0.000(2)
C1' 0.030(3) 0.020(3) 0.033(3) 0.004(3) -0.003(3) -0.002(2)
C2' 0.025(3) 0.023(3) 0.044(4) -0.003(2) 0.008(3) -0.0045(19)
C3' 0.021(3) 0.024(3) 0.036(3) -0.007(2) 0.012(2) -0.006(2)
C4' 0.028(3) 0.022(3) 0.023(3) -0.002(2) 0.009(2) 0.001(2)
C5' 0.030(3) 0.031(3) 0.039(3) 0.001(2) 0.004(2) 0.002(2)
C6' 0.042(3) 0.035(3) 0.034(4) 0.004(2) 0.002(3) 0.010(2)
C7' 0.019(2) 0.027(3) 0.022(3) -0.001(2) 0.001(2) 0.001(2)
C8' 0.027(3) 0.027(3) 0.027(3) -0.001(2) 0.002(2) 0.000(2)
C9' 0.025(3) 0.025(3) 0.034(3) -0.003(3) -0.009(3) 0.001(2)
C10' 0.023(3) 0.021(3) 0.021(3) -0.001(2) 0.008(2) -0.002(2)
C11' 0.029(3) 0.027(3) 0.038(3) -0.002(3) -0.005(2) -0.004(2)
C12' 0.048(3) 0.027(3) 0.055(4) -0.013(3) 0.000(3) -0.004(2)
C13' 0.021(3) 0.022(3) 0.022(3) -0.004(2) 0.003(2) -0.003(2)
C14' 0.022(3) 0.023(2) 0.028(3) -0.007(2) 0.006(2) -0.003(2)
C15' 0.035(3) 0.022(3) 0.037(4) 0.002(3) -0.010(3) -0.002(2)
C16' 0.019(3) 0.032(3) 0.027(3) -0.002(2) 0.007(2) 0.002(2)
C17' 0.031(3) 0.032(3) 0.047(3) -0.006(2) -0.003(2) -0.007(2)
C18' 0.028(3) 0.043(3) 0.092(5) -0.010(3) 0.012(3) -0.004(2)
C19' 0.039(3) 0.041(3) 0.054(3) -0.011(3) -0.006(3) 0.003(3)
C20' 0.055(4) 0.050(4) 0.076(4) 0.002(3) -0.001(3) 0.012(3)
C21' 0.062(5) 0.082(5) 0.079(5) 0.001(4) -0.013(4) -0.004(4)
C22' 0.039(3) 0.051(3) 0.049(4) -0.015(3) 0.005(3) -0.001(3)
C23' 0.070(5) 0.105(6) 0.049(4) -0.037(4) -0.012(3) 0.007(4)

loop_
_atom_type_symbol
_atom_type_description
_atom_type_scat_dispersion_real
_atom_type_scat_dispersion_imag
_atom_type_scat_source
C C 0.0033 0.0016 'International Tables Vol C Tables 4.2.6.8 and 6.1.1.4'
H H 0.0000 0.0000 'International Tables Vol C Tables 4.2.6.8 and 6.1.1.4'
N N 0.0061 0.0033 'International Tables Vol C Tables 4.2.6.8 and 6.1.1.4'
O O 0.0106 0.0060 'International Tables Vol C Tables 4.2.6.8 and 6.1.1.4'

loop_
_geom_angle_atom_site_label_1
_geom_angle_atom_site_label_2
_geom_angle_atom_site_label_3
_geom_angle
_geom_angle_site_symmetry_1
C19 N1 C22 113.8(4) .
O2 C1 O1 123.8(4) .
O2 C1 C2 123.6(4) .
O1 C1 C2 112.7(4) .
C1 C2 C3 114.4(4) .
C4 C3 C16 120.9(4) .
C4 C3 C2 119.0(4) .
C16 C3 C2 120.1(4) .
C3 C4 C7 118.9(4) .
C3 C4 C5 121.3(4) .
C7 C4 C5 119.9(4) .
C4 C5 C6 112.4(4) .
C10 C7 C4 121.2(4) .
C10 C7 C8 119.6(4) .
C4 C7 C8 119.2(4) .
C9 C8 C7 117.5(4) .
O4 C9 O3 122.7(4) 1
O4 C9 O3 122.7(4) .
O4 C9 C8 122.8(4) 1
O4 C9 C8 122.8(4) .
O3 C9 C8 114.4(4) .
C7 C10 C13 118.7(4) .
C7 C10 C11 120.7(4) .
C13 C10 C11 120.5(4) .
C12 C11 C10 114.4(4) .
C16 C13 C10 121.2(4) .
C16 C13 C14 118.5(4) .
C10 C13 C14 120.4(4) .
C15 C14 C13 114.3(4) .
O5 C15 O6 118.5(5) .
O5 C15 C14 123.2(4) .
O6 C15 C14 118.3(4) .
C13 C16 C3 119.0(4) .
C13 C16 C17 120.0(4) .
C3 C16 C17 121.0(4) .
C16 C17 C18 113.0(4) .
C20 C19 N1 111.3(4) .
C21B C20 C21A 69.0(10) .
C21B C20 C19 138.2(11) .
C21A C20 C19 137.6(9) .
C23 C22 N1 111.1(4) .
C24 C23 C22 125.6(6) .
C19' N1' C22' 113.5(3) .
O2' C1' O1' 123.6(4) .
O2' C1' C2' 123.3(4) .
O1' C1' C2' 113.1(4) .
C3' C2' C1' 116.9(4) .
C16' C3' C4' 120.2(4) .
C16' C3' C2' 119.9(4) .
C4' C3' C2' 119.8(4) .
C7' C4' C3' 119.5(4) .
C7' C4' C5' 120.4(4) .
C3' C4' C5' 120.0(4) .
C4' C5' C6' 115.8(4) .
C4' C7' C10' 120.5(4) .
C4' C7' C8' 119.6(4) .
C10' C7' C8' 119.9(4) .
C9' C8' C7' 113.6(4) .
O3' C9' O4' 122.7(4) .
O3' C9' C8' 124.9(4) .
O4' C9' C8' 112.4(4) .
C13' C10' C7' 119.4(4) .
C13' C10' C11' 121.1(4) .
C7' C10' C11' 119.5(4) .
C10' C11' C12' 114.2(4) .
C10' C13' C16' 120.2(4) .
C10' C13' C14' 118.7(4) .
C16' C13' C14' 121.1(4) .
C15' C14' C13' 113.1(4) .
O6' C15' O5' 118.6(5) .
O6' C15' C14' 122.6(4) .
O5' C15' C14' 118.8(5) .
C3' C16' C13' 119.9(4) .
C3' C16' C17' 119.8(4) .
C13' C16' C17' 120.3(4) .
C16' C17' C18' 114.6(4) .
N1' C19' C20' 112.6(4) .
C21' C20' C19' 126.2(6) .
N1' C22' C23' 109.1(4) .
C24" C23' C24' 78.3(12) .
C24" C23' C22' 135.4(13) .
C24' C23' C22' 128.6(7) .

loop_
_geom_bond_atom_site_label_1
_geom_bond_atom_site_label_2
_geom_bond_distance
_geom_bond_site_symmetry_2
C24' C23' 1.270(9) .
C21A C20 1.268(11) .
C21B C20 1.060(14) .
C24" C23' 1.055(19) .
O1 C1 1.318(5) .
O2 C1 1.201(5) .
O3 C9 1.287(5) .
O4 C9 1.223(5) .
O5 C15 1.216(5) .
O6 C15 1.318(5) .
N1 C19 1.486(6) .
N1 C22 1.499(6) .
C1 C2 1.510(6) .
C2 C3 1.523(6) .
C3 C4 1.403(6) .
C3 C16 1.405(6) .
C4 C7 1.407(6) .
C4 C5 1.515(6) .
C5 C6 1.534(7) .
C7 C10 1.396(6) .
C7 C8 1.527(6) .
C8 C9 1.502(7) .
C9 O4 1.223(5) 1
C10 C13 1.409(6) .
C10 C11 1.521(6) .
C11 C12 1.518(6) .
C13 C16 1.398(6) .
C13 C14 1.511(6) .
C14 C15 1.493(7) .
C16 C17 1.518(6) .
C17 C18 1.528(7) .
C19 C20 1.479(8) .
C22 C23 1.489(7) .
C23 C24 1.272(8) .
O1' C1' 1.294(5) .
O2' C1' 1.223(5) .
O3' C9' 1.203(5) .
O4' C9' 1.330(5) .
O5' C15' 1.310(5) .
O6' C15' 1.229(6) .
N1' C19' 1.484(6) .
N1' C22' 1.494(6) .
C1' C2' 1.523(7) .
C2' C3' 1.516(6) .
C3' C16' 1.400(6) .
C3' C4' 1.404(6) .
C4' C7' 1.398(6) .
C4' C5' 1.523(6) .
C5' C6' 1.538(7) .
C7' C10' 1.410(6) .
C7' C8' 1.523(6) .
C8' C9' 1.503(6) .
C10' C13' 1.400(6) .
C10' C11' 1.508(6) .
C11' C12' 1.525(7) .
C13' C16' 1.405(6) .
C13' C14' 1.512(6) .
C14' C15' 1.504(7) .
C16' C17' 1.519(6) .
C17' C18' 1.548(7) .
C19' C20' 1.489(7) .
C20' C21' 1.270(7) .
C22' C23' 1.524(8) .

loop_
_geom_hbond_atom_site_label_D
_geom_hbond_atom_site_label_H
_geom_hbond_atom_site_label_A
_geom_hbond_distance_DH
_geom_hbond_distance_HA
_geom_hbond_distance_DA
_geom_hbond_angle_DHA
_geom_hbond_site_symmetry_A
N1' H1'2 O6 0.90 2.52 3.072(5) 120.1 3_565
N1' H1'2 O5 0.90 1.91 2.805(5) 171.0 3_565
O4' H4' O1' 0.82 1.79 2.594(4) 167.4 3_465
N1 H1B O5' 0.90 2.46 3.033(5) 121.5 3_455
N1 H1B O6' 0.90 1.98 2.871(5) 172.5 3_455
N1 H1A O4 0.90 1.81 2.710(5) 174.2 1
O6 H6 O3 0.82 1.68 2.499(4) 173.1 1_565
O1 H1 O3 0.82 1.80 2.621(4) 175.1 3
